data_1503904
loop_
_publ_author_name
'Calter, Michael A.'
'Wang, Jun'

_publ_section_title
;
 Catalytic, asymmetric Michael reactions of cyclic diketones with
 beta,gamma-unsaturated alpha-ketoesters.
;
_journal_issue 10
_journal_name_full 'Organic letters'
_journal_page_first 2205
_journal_page_last 2208
_journal_paper_doi 10.1021/ol900586f
_journal_volume 11
_journal_year 2009
_chemical_absolute_configuration ad
_chemical_formula_sum 'C20 H23 Br O5'
_chemical_formula_weight 423.29
_chemical_name_systematic
; 
 ? 
;
_space_group_IT_number 19
_symmetry_cell_setting orthorhombic
_symmetry_space_group_name_Hall 'P 2ac 2ab'
_symmetry_space_group_name_H-M 'P 21 21 21'
_atom_sites_solution_hydrogens geom
_atom_sites_solution_primary direct
_atom_sites_solution_secondary difmap
_audit_creation_method SHELXL-97
_cell_angle_alpha 90.00
_cell_angle_beta 90.00
_cell_angle_gamma 90.00
_cell_formula_units_Z 4
_cell_length_a 10.795(2)
_cell_length_b 12.833(3)
_cell_length_c 13.549(3)
_cell_measurement_temperature 173(2)
_cell_volume 1877.0(7)
_computing_cell_refinement Denzo
_computing_data_collection 'Nonius Collect'
_computing_data_reduction Denzo
_computing_molecular_graphics 'Bruker SHELXTL'
_computing_publication_material 'Bruker SHELXTL'
_computing_structure_refinement 'SHELXL-97 (Sheldrick, 1997)'
_computing_structure_solution 'SHELXS-97 (Sheldrick, 1990)'
_diffrn_ambient_temperature 173(2)
_diffrn_measured_fraction_theta_full 0.993
_diffrn_measured_fraction_theta_max 0.993
_diffrn_measurement_device_type 'Nonius KappaCCD'
_diffrn_measurement_method '\w scans'
_diffrn_radiation_monochromator graphite
_diffrn_radiation_source 'fine-focus sealed tube'
_diffrn_radiation_type MoK\a
_diffrn_radiation_wavelength 0.71073
_diffrn_reflns_av_R_equivalents 0.0000
_diffrn_reflns_av_sigmaI/netI 0.0753
_diffrn_reflns_limit_h_max 14
_diffrn_reflns_limit_h_min -14
_diffrn_reflns_limit_k_max 17
_diffrn_reflns_limit_k_min -17
_diffrn_reflns_limit_l_max 18
_diffrn_reflns_limit_l_min -18
_diffrn_reflns_number 4732
_diffrn_reflns_theta_full 28.94
_diffrn_reflns_theta_max 28.94
_diffrn_reflns_theta_min 3.40
_exptl_absorpt_coefficient_mu 2.218
_exptl_absorpt_correction_T_max 0.7321
_exptl_absorpt_correction_T_min 0.7321
_exptl_absorpt_correction_type none
_exptl_crystal_colour colorless
_exptl_crystal_density_diffrn 1.498
_exptl_crystal_density_method 'not measured'
_exptl_crystal_description block
_exptl_crystal_F_000 872
_exptl_crystal_size_max 0.15
_exptl_crystal_size_mid 0.15
_exptl_crystal_size_min 0.15
_refine_diff_density_max 0.369
_refine_diff_density_min -0.441
_refine_diff_density_rms 0.082
_refine_ls_abs_structure_details 'Flack H D (1983), Acta Cryst. A39, 876-881'
_refine_ls_abs_structure_Flack 0.007(8)
_refine_ls_extinction_method none
_refine_ls_goodness_of_fit_ref 1.000
_refine_ls_hydrogen_treatment mixed
_refine_ls_matrix_type full
_refine_ls_number_parameters 239
_refine_ls_number_reflns 4732
_refine_ls_number_restraints 0
_refine_ls_restrained_S_all 1.000
_refine_ls_R_factor_all 0.0746
_refine_ls_R_factor_gt 0.0430
_refine_ls_shift/su_max 0.126
_refine_ls_shift/su_mean 0.003
_refine_ls_structure_factor_coef Fsqd
_refine_ls_weighting_details 'calc w=1/[\s^2^(Fo^2^)+(0.0350P)^2^+0.0000P] where P=(Fo^2^+2Fc^2^)/3'
_refine_ls_weighting_scheme calc
_refine_ls_wR_factor_gt 0.0716
_refine_ls_wR_factor_ref 0.0799
_reflns_number_gt 3556
_reflns_number_total 4732
_reflns_threshold_expression >2sigma(I)
_cod_data_source_file ol900586f_si_001.cif
_cod_data_source_block mc01
_cod_depositor_comments
;
The following automatic conversions were performed:

'_symmetry_cell_setting' value 'Orthorhombic' changed to
'orthorhombic' according to
/home/saulius/struct/CIF-dictionaries/cif_core.dic dictionary named
'cif_core.dic' version 2.4.2 from 2011-04-26.

Automatic conversion script
Id: cif_fix_values 1715 2011-07-08 13:25:40Z adriana 
;
_cod_original_cell_volume 1877.1(7)
_cod_original_sg_symbol_H-M P2(1)2(1)2(1)
_cod_database_code 1503904

loop_
_symmetry_equiv_pos_as_xyz
'x, y, z'
'-x+1/2, -y, z+1/2'
'-x, y+1/2, -z+1/2'
'x+1/2, -y+1/2, -z'

loop_
_atom_site_label
_atom_site_type_symbol
_atom_site_fract_x
_atom_site_fract_y
_atom_site_fract_z
_atom_site_U_iso_or_equiv
_atom_site_adp_type
_atom_site_occupancy
_atom_site_symmetry_multiplicity
_atom_site_calc_flag
_atom_site_refinement_flags
Br1 Br 0.41433(3) 0.53205(2) 0.94220(2) 0.03009(10) Uani 1 1 d .
O1 O -0.12114(19) 0.77522(15) 0.76830(15) 0.0247(5) Uani 1 1 d .
O2 O 0.14963(18) 1.03451(15) 0.64898(13) 0.0194(4) Uani 1 1 d .
O3 O 0.2932(2) 1.12240(15) 0.73811(16) 0.0228(5) Uani 1 1 d .
H3 H 0.242(5) 1.167(3) 0.737(3) 0.068(15) Uiso 1 1 d .
O4 O 0.3254(2) 0.89387(15) 0.63456(16) 0.0258(5) Uani 1 1 d .
O5 O 0.4075(2) 0.93219(13) 0.78232(14) 0.0226(5) Uani 1 1 d .
C1 C 0.1545(3) 1.00717(19) 0.8256(2) 0.0200(7) Uani 1 1 d .
H1A H 0.0955 1.0652 0.8361 0.024 Uiso 1 1 calc R
H1B H 0.2103 1.0042 0.8835 0.024 Uiso 1 1 calc R
C2 C 0.0821(3) 0.90416(19) 0.8180(2) 0.0182(6) Uani 1 1 d .
H2A H 0.0122 0.9093 0.8662 0.022 Uiso 1 1 calc R
C3 C 0.0243(3) 0.8982(2) 0.7170(2) 0.0179(6) Uani 1 1 d .
C4 C -0.0790(3) 0.8285(2) 0.6995(2) 0.0198(6) Uani 1 1 d .
C5 C -0.1375(3) 0.8233(2) 0.5994(2) 0.0242(7) Uani 1 1 d .
H5A H -0.2132 0.8669 0.6000 0.029 Uiso 1 1 calc R
H5B H -0.1635 0.7505 0.5870 0.029 Uiso 1 1 calc R
C6 C -0.0551(3) 0.8589(2) 0.5137(2) 0.0213(7) Uani 1 1 d .
C7 C -0.0006(3) 0.9648(2) 0.5427(2) 0.0206(6) Uani 1 1 d .
H7A H 0.0616 0.9858 0.4929 0.025 Uiso 1 1 calc R
H7B H -0.0675 1.0176 0.5426 0.025 Uiso 1 1 calc R
C8 C 0.0590(3) 0.9630(2) 0.64203(19) 0.0187(6) Uani 1 1 d .
C9 C 0.2301(3) 1.0285(2) 0.7339(2) 0.0200(6) Uani 1 1 d .
C10 C 0.1589(3) 0.8094(2) 0.8489(2) 0.0190(7) Uani 1 1 d .
C11 C 0.2170(3) 0.8087(2) 0.9404(2) 0.0228(6) Uani 1 1 d .
H11A H 0.2053 0.8660 0.9837 0.027 Uiso 1 1 calc R
C12 C 0.2913(3) 0.7268(2) 0.9703(2) 0.0217(7) Uani 1 1 d .
H12A H 0.3318 0.7282 1.0326 0.026 Uiso 1 1 calc R
C13 C 0.3053(3) 0.6427(2) 0.9072(2) 0.0212(7) Uani 1 1 d .
C14 C 0.2452(3) 0.6385(2) 0.8174(2) 0.0205(7) Uani 1 1 d .
H14A H 0.2533 0.5791 0.7761 0.025 Uiso 1 1 calc R
C15 C 0.1730(3) 0.7221(2) 0.7885(2) 0.0210(7) Uani 1 1 d .
H15A H 0.1322 0.7201 0.7264 0.025 Uiso 1 1 calc R
C16 C 0.0492(3) 0.7808(2) 0.4940(2) 0.0283(8) Uani 1 1 d .
H16A H 0.0134 0.7133 0.4758 0.042 Uiso 1 1 calc R
H16B H 0.0996 0.7728 0.5536 0.042 Uiso 1 1 calc R
H16C H 0.1012 0.8063 0.4399 0.042 Uiso 1 1 calc R
C17 C -0.1320(3) 0.8704(2) 0.4198(2) 0.0277(8) Uani 1 1 d .
H17A H -0.1667 0.8025 0.4015 0.042 Uiso 1 1 calc R
H17B H -0.0792 0.8960 0.3663 0.042 Uiso 1 1 calc R
H17C H -0.1995 0.9199 0.4315 0.042 Uiso 1 1 calc R
C18 C 0.3262(3) 0.94368(19) 0.7093(2) 0.0183(7) Uani 1 1 d .
C19 C 0.4938(3) 0.8458(2) 0.7696(2) 0.0231(7) Uani 1 1 d .
H19A H 0.5453 0.8573 0.7102 0.028 Uiso 1 1 calc R
H19B H 0.4475 0.7798 0.7610 0.028 Uiso 1 1 calc R
C20 C 0.5745(4) 0.8393(2) 0.8594(2) 0.0317(8) Uani 1 1 d .
H20A H 0.6334 0.7818 0.8517 0.048 Uiso 1 1 calc R
H20B H 0.5229 0.8271 0.9177 0.048 Uiso 1 1 calc R
H20C H 0.6199 0.9049 0.8674 0.048 Uiso 1 1 calc R

loop_
_atom_site_aniso_label
_atom_site_aniso_U_11
_atom_site_aniso_U_22
_atom_site_aniso_U_33
_atom_site_aniso_U_23
_atom_site_aniso_U_13
_atom_site_aniso_U_12
Br1 0.03238(18) 0.02599(14) 0.03189(17) 0.00014(14) -0.00795(16) 0.00629(16)
O1 0.0212(13) 0.0248(10) 0.0280(12) 0.0042(9) 0.0017(10) -0.0071(9)
O2 0.0197(11) 0.0183(9) 0.0203(10) 0.0010(9) -0.0041(8) -0.0038(10)
O3 0.0195(13) 0.0132(10) 0.0355(14) -0.0028(9) -0.0027(11) -0.0005(9)
O4 0.0259(13) 0.0253(11) 0.0262(13) -0.0058(10) 0.0001(10) 0.0012(10)
O5 0.0209(11) 0.0190(9) 0.0278(11) -0.0033(8) -0.0005(11) 0.0053(9)
C1 0.0213(17) 0.0157(13) 0.0231(16) -0.0035(11) -0.0016(14) 0.0014(12)
C2 0.0199(16) 0.0195(12) 0.0151(14) -0.0003(10) 0.0036(15) -0.0022(14)
C3 0.0178(17) 0.0171(13) 0.0187(16) -0.0012(12) 0.0023(13) -0.0003(12)
C4 0.0169(16) 0.0163(12) 0.0262(16) -0.0005(11) 0.0041(15) 0.0016(14)
C5 0.0194(17) 0.0212(14) 0.0320(18) 0.0025(13) -0.0026(15) -0.0033(13)
C6 0.0209(18) 0.0222(13) 0.0208(16) -0.0013(12) -0.0053(13) -0.0009(13)
C7 0.0229(15) 0.0187(12) 0.0202(16) 0.0036(14) -0.0023(12) -0.0023(13)
C8 0.0178(16) 0.0161(12) 0.0222(15) -0.0043(12) 0.0033(12) 0.0002(14)
C9 0.0192(16) 0.0143(11) 0.0264(15) -0.0008(13) -0.0038(13) -0.0036(14)
C10 0.0187(17) 0.0204(14) 0.0179(16) 0.0022(12) 0.0039(13) -0.0055(13)
C11 0.0276(17) 0.0232(13) 0.0176(15) -0.0025(14) -0.0027(16) 0.0005(13)
C12 0.0242(18) 0.0281(15) 0.0129(15) -0.0003(12) -0.0001(13) -0.0005(14)
C13 0.0201(17) 0.0184(13) 0.0251(17) 0.0050(12) 0.0022(13) 0.0022(13)
C14 0.0254(18) 0.0190(12) 0.0170(16) -0.0008(12) 0.0002(14) -0.0016(13)
C15 0.0220(17) 0.0229(14) 0.0182(16) 0.0002(12) -0.0039(14) -0.0022(13)
C16 0.031(2) 0.0270(15) 0.0271(18) -0.0048(14) -0.0042(15) 0.0070(14)
C17 0.0316(19) 0.0259(15) 0.0255(19) -0.0005(13) -0.0101(15) -0.0014(14)
C18 0.0199(17) 0.0159(14) 0.0190(16) -0.0008(12) 0.0013(13) -0.0044(12)
C19 0.0197(17) 0.0199(14) 0.0298(18) -0.0033(13) 0.0020(15) 0.0074(13)
C20 0.031(2) 0.0290(15) 0.0348(19) -0.0077(13) -0.0056(18) 0.0084(17)

loop_
_atom_type_symbol
_atom_type_description
_atom_type_scat_dispersion_real
_atom_type_scat_dispersion_imag
_atom_type_scat_source
C C 0.0033 0.0016 'International Tables Vol C Tables 4.2.6.8 and 6.1.1.4'
H H 0.0000 0.0000 'International Tables Vol C Tables 4.2.6.8 and 6.1.1.4'
O O 0.0106 0.0060 'International Tables Vol C Tables 4.2.6.8 and 6.1.1.4'
Br Br -0.2901 2.4595 'International Tables Vol C Tables 4.2.6.8 and 6.1.1.4'

loop_
_geom_angle_atom_site_label_1
_geom_angle_atom_site_label_2
_geom_angle_atom_site_label_3
_geom_angle
C8 O2 C9 117.2(2)
H3 O3 C9 107(3)
C18 O5 C19 114.7(2)
C9 C1 C2 112.0(2)
C3 C2 C10 115.6(2)
C3 C2 C1 108.3(2)
C10 C2 C1 112.9(3)
C8 C3 C4 117.8(3)
C8 C3 C2 122.1(3)
C4 C3 C2 119.9(2)
O1 C4 C3 120.0(3)
O1 C4 C5 120.1(3)
C3 C4 C5 120.0(2)
C4 C5 C6 115.4(3)
C17 C6 C5 110.1(3)
C17 C6 C7 109.7(2)
C5 C6 C7 107.0(2)
C17 C6 C16 108.5(2)
C5 C6 C16 111.4(2)
C7 C6 C16 110.1(2)
C8 C7 C6 112.6(2)
O2 C8 C3 124.3(2)
O2 C8 C7 111.5(2)
C3 C8 C7 124.2(3)
O3 C9 O2 106.4(2)
O3 C9 C1 112.9(2)
O2 C9 C1 109.9(2)
O3 C9 C18 107.0(2)
O2 C9 C18 105.7(2)
C1 C9 C18 114.5(2)
C11 C10 C15 117.9(3)
C11 C10 C2 119.6(2)
C15 C10 C2 122.5(3)
C12 C11 C10 121.9(3)
C11 C12 C13 118.3(3)
C14 C13 C12 121.6(3)
C14 C13 Br1 118.8(2)
C12 C13 Br1 119.6(2)
C13 C14 C15 119.0(3)
C14 C15 C10 121.3(3)
O4 C18 O5 125.1(3)
O4 C18 C9 123.8(3)
O5 C18 C9 111.2(2)
O5 C19 C20 108.5(2)

loop_
_geom_bond_atom_site_label_1
_geom_bond_atom_site_label_2
_geom_bond_distance
Br1 C13 1.905(3)
O1 C4 1.242(3)
O2 C8 1.345(3)
O2 C9 1.444(3)
O3 H3 0.80(5)
O3 C9 1.386(3)
O4 C18 1.198(3)
O5 C18 1.331(4)
O5 C19 1.458(3)
C1 C9 1.512(4)
C1 C2 1.539(4)
C2 C3 1.507(4)
C2 C10 1.529(4)
C3 C8 1.365(4)
C3 C4 1.449(4)
C4 C5 1.497(4)
C5 C6 1.533(4)
C6 C17 1.526(4)
C6 C7 1.531(4)
C6 C16 1.530(4)
C7 C8 1.491(4)
C9 C18 1.540(4)
C10 C11 1.390(4)
C10 C15 1.396(4)
C11 C12 1.382(4)
C12 C13 1.386(4)
C13 C14 1.379(4)
C14 C15 1.382(4)
C19 C20 1.498(5)
